data_7027122
loop_
_publ_author_name
'Moser, Daniel F.'
'Schranz, Ingo'
'Gerrety, Michael C.'
'Stahl, Lothar'
'Staples, Richard J.'

_publ_section_title
;
 Polycyclic bis(amido)cyclodiphosphazane complexes of antimony(III) and
 bismuth(III): syntheses, molecular structures and solution behaviour
;
_journal_issue 5
_journal_name_full 'Journal of the Chemical Society, Dalton Transactions'
_journal_page_first 751
_journal_paper_doi 10.1039/a807207h
_journal_year 1999
_chemical_formula_sum 'C22 H54 N5 P2 Sb Si2'
_chemical_formula_weight 628.57
_chemical_name_systematic
; 
 ? 
;
_space_group_IT_number 14
_symmetry_cell_setting monoclinic
_symmetry_space_group_name_Hall '-P 2ybc'
_symmetry_space_group_name_H-M 'P 1 21/c 1'
_atom_sites_solution_hydrogens geom
_atom_sites_solution_primary direct
_atom_sites_solution_secondary difmap
_audit_creation_method SHELXL-97
_cell_angle_alpha 90.00
_cell_angle_beta 112.67(1)
_cell_angle_gamma 90.00
_cell_formula_units_Z 4
_cell_length_a 17.975(3)
_cell_length_b 10.874(2)
_cell_length_c 17.765(4)
_cell_measurement_reflns_used 115
_cell_measurement_temperature 213(2)
_cell_measurement_theta_max 20.60
_cell_measurement_theta_min 2.23
_cell_volume 3204.1(11)
_computing_cell_refinement 'SMART (SIEMENS, V4.033, 1994)'
_computing_data_collection 'ASTRO (SIEMENS, V4.033, 1994)'
_computing_data_reduction 'SAINT (SIEMENS, V4.035, 1994)'
_computing_molecular_graphics 'SHELXTL (SIEMENS, 1994, ver 5.04)'
_computing_publication_material 'CIFTAB (Sheldrick, 1993)'
_computing_structure_refinement 'SHELXL-97 (Sheldrick, 1997)'
_computing_structure_solution 'SHELXS-97 (Sheldrick, 1990)'
_diffrn_ambient_temperature 213(2)
_diffrn_measured_fraction_theta_full 0.942
_diffrn_measured_fraction_theta_max 0.942
_diffrn_measurement_method '\w, 0.3 deg'
_diffrn_radiation_monochromator graphite
_diffrn_radiation_source 'fine-focus sealed tube'
_diffrn_radiation_type MoK\a
_diffrn_radiation_wavelength 0.71073
_diffrn_reflns_av_R_equivalents 0.0328
_diffrn_reflns_av_sigmaI/netI 0.0402
_diffrn_reflns_limit_h_max 21
_diffrn_reflns_limit_h_min -13
_diffrn_reflns_limit_k_max 12
_diffrn_reflns_limit_k_min -12
_diffrn_reflns_limit_l_max 20
_diffrn_reflns_limit_l_min -21
_diffrn_reflns_number 16605
_diffrn_reflns_theta_full 24.99
_diffrn_reflns_theta_max 24.99
_diffrn_reflns_theta_min 2.24
_diffrn_standards_decay_% <1
_diffrn_standards_interval_count 0
_diffrn_standards_number 0
_exptl_absorpt_coefficient_mu 1.054
_exptl_absorpt_correction_T_max 0.962326
_exptl_absorpt_correction_T_min 0.871133
_exptl_absorpt_correction_type empirical
_exptl_crystal_colour colorless
_exptl_crystal_density_diffrn 1.303
_exptl_crystal_density_method 'not measured'
_exptl_crystal_description block
_exptl_crystal_F_000 1320
_exptl_crystal_size_max 0.1
_exptl_crystal_size_mid 0.15
_exptl_crystal_size_min 0.2
_refine_diff_density_max 0.649
_refine_diff_density_min -0.333
_refine_diff_density_rms 0.069
_refine_ls_extinction_method none
_refine_ls_goodness_of_fit_ref 1.054
_refine_ls_hydrogen_treatment mixed
_refine_ls_matrix_type full
_refine_ls_number_parameters 289
_refine_ls_number_reflns 5616
_refine_ls_number_restraints 0
_refine_ls_restrained_S_all 1.054
_refine_ls_R_factor_all 0.0470
_refine_ls_R_factor_gt 0.0299
_refine_ls_shift/su_max 0.004
_refine_ls_shift/su_mean 0.000
_refine_ls_structure_factor_coef Fsqd
_refine_ls_weighting_details 'w=1/[\s^2^(Fo^2^)+(0.0188P)^2^+3.0653P] where P=(Fo^2^+2Fc^2^)/3'
_refine_ls_weighting_scheme calc
_refine_ls_wR_factor_gt 0.0605
_refine_ls_wR_factor_ref 0.0674
_reflns_number_gt 4500
_reflns_number_total 5616
_reflns_threshold_expression >2sigma(I)
_cod_data_source_file 807207hsup1.cif
_cod_data_source_block 1d
_cod_depositor_comments
;
The following automatic conversions were performed:

'_symmetry_cell_setting' value 'Monoclinic' changed to 'monoclinic'
according to /home/saulius/struct/CIF-dictionaries/cif_core.dic
dictionary named 'cif_core.dic' version 2.4.2 from
2011-04-26.

'_exptl_absorpt_correction_type' value 'Empirical'
changed to 'empirical' according to
/home/saulius/struct/CIF-dictionaries/cif_core.dic dictionary named
'cif_core.dic' version 2.4.2 from 2011-04-26.

Automatic conversion script
Id: cif_fix_values 1891 2012-01-12 08:04:46Z andrius 

The following automatic conversions were performed:

'_refine_ls_weighting_scheme' value 'calc
w=1/[\s^2^(Fo^2^)+(0.0188P)^2^+3.0653P] where P=(Fo^2^+2Fc^2^)/3' was
changed to 'calc'. New tag '_refine_ls_weighting_details' was
created. The value of the new tag was set to
'w=1/[\s^2^(Fo^2^)+(0.0188P)^2^+3.0653P] where P=(Fo^2^+2Fc^2^)/3'.

Automatic conversion script
Id: cif_fix_values 3143 2015-03-26 13:38:13Z robertas 
;
_cod_original_cell_volume 3204(1)
_cod_original_sg_symbol_H-M P2(1)/c
_cod_database_code 7027122

loop_
_symmetry_equiv_pos_as_xyz
'x, y, z'
'-x, y+1/2, -z+1/2'
'-x, -y, -z'
'x, -y-1/2, z-1/2'

loop_
_atom_site_label
_atom_site_type_symbol
_atom_site_fract_x
_atom_site_fract_y
_atom_site_fract_z
_atom_site_U_iso_or_equiv
_atom_site_adp_type
_atom_site_occupancy
_atom_site_calc_flag
_atom_site_refinement_flags
Sb1 Sb 0.277332(12) 0.204068(19) 0.222328(12) 0.02633(7) Uani 1 d .
Si1 Si 0.09023(5) 0.22827(9) 0.23255(6) 0.0372(2) Uani 1 d .
Si2 Si 0.14705(6) 0.41620(9) 0.13989(6) 0.0367(2) Uani 1 d .
P1 P 0.31707(5) -0.07667(8) 0.25264(5) 0.0311(2) Uani 1 d .
P2 P 0.37663(5) 0.06079(8) 0.38301(5) 0.02959(19) Uani 1 d .
N1 N 0.39088(15) 0.0369(2) 0.29194(15) 0.0294(6) Uani 1 d .
N2 N 0.30769(16) -0.0571(2) 0.34510(15) 0.0310(6) Uani 1 d .
N3 N 0.24643(15) 0.0178(2) 0.18904(15) 0.0301(6) Uani 1 d .
N4 N 0.32160(15) 0.1900(2) 0.35121(14) 0.0295(6) Uani 1 d .
N5 N 0.16431(14) 0.2833(2) 0.20010(15) 0.0293(6) Uani 1 d .
C1 C 0.4720(2) 0.0338(3) 0.2873(2) 0.0398(8) Uani 1 d .
C2 C 0.5148(2) 0.1543(4) 0.3221(2) 0.0535(10) Uani 1 d .
H2A H 0.4834 0.2227 0.2906 0.080 Uiso 1 calc R
H2B H 0.5677 0.1545 0.3194 0.080 Uiso 1 calc R
H2C H 0.5206 0.1625 0.3785 0.080 Uiso 1 calc R
C3 C 0.5203(2) -0.0748(4) 0.3361(3) 0.0545(11) Uani 1 d .
H3A H 0.4924 -0.1507 0.3133 0.082 Uiso 1 calc R
H3B H 0.5261 -0.0673 0.3925 0.082 Uiso 1 calc R
H3C H 0.5732 -0.0754 0.3334 0.082 Uiso 1 calc R
C4 C 0.4594(2) 0.0224(4) 0.1978(2) 0.0574(11) Uani 1 d .
H4A H 0.4321 -0.0544 0.1761 0.086 Uiso 1 calc R
H4B H 0.5112 0.0237 0.1928 0.086 Uiso 1 calc R
H4C H 0.4268 0.0906 0.1674 0.086 Uiso 1 calc R
C5 C 0.2943(2) -0.1577(3) 0.3948(2) 0.0360(8) Uani 1 d .
C6 C 0.2750(2) -0.1013(4) 0.4636(2) 0.0519(10) Uani 1 d .
H6A H 0.3203 -0.0521 0.4981 0.078 Uiso 1 calc R
H6B H 0.2649 -0.1664 0.4959 0.078 Uiso 1 calc R
H6C H 0.2275 -0.0497 0.4408 0.078 Uiso 1 calc R
C7 C 0.3692(2) -0.2385(4) 0.4307(2) 0.0535(10) Uani 1 d .
H7A H 0.4143 -0.1891 0.4655 0.080 Uiso 1 calc R
H7B H 0.3818 -0.2737 0.3869 0.080 Uiso 1 calc R
H7C H 0.3591 -0.3040 0.4626 0.080 Uiso 1 calc R
C8 C 0.2231(2) -0.2358(3) 0.3399(2) 0.0492(10) Uani 1 d .
H8A H 0.1755 -0.1846 0.3171 0.074 Uiso 1 calc R
H8B H 0.2131 -0.3014 0.3718 0.074 Uiso 1 calc R
H8C H 0.2358 -0.2710 0.2961 0.074 Uiso 1 calc R
C9 C 0.3329(2) 0.2930(3) 0.41090(19) 0.0360(8) Uani 1 d .
C10 C 0.4211(3) 0.3208(4) 0.4570(3) 0.0849(17) Uani 1 d .
H10A H 0.4448 0.3475 0.4190 0.127 Uiso 1 calc R
H10B H 0.4485 0.2474 0.4851 0.127 Uiso 1 calc R
H10C H 0.4268 0.3855 0.4964 0.127 Uiso 1 calc R
C11 C 0.2976(3) 0.2512(4) 0.4730(3) 0.0733(14) Uani 1 d .
H11A H 0.2408 0.2328 0.4448 0.110 Uiso 1 calc R
H11B H 0.3042 0.3162 0.5124 0.110 Uiso 1 calc R
H11C H 0.3258 0.1781 0.5010 0.110 Uiso 1 calc R
C12 C 0.2902(3) 0.4080(3) 0.3694(2) 0.0621(12) Uani 1 d .
H12A H 0.3120 0.4350 0.3301 0.093 Uiso 1 calc R
H12B H 0.2979 0.4720 0.4098 0.093 Uiso 1 calc R
H12C H 0.2331 0.3912 0.3416 0.093 Uiso 1 calc R
C13 C 0.1936(2) -0.0289(3) 0.10616(19) 0.0396(8) Uani 1 d .
C14 C 0.2448(3) -0.0839(4) 0.0627(2) 0.0745(15) Uani 1 d .
H14A H 0.2808 -0.0215 0.0571 0.112 Uiso 1 calc R
H14B H 0.2097 -0.1129 0.0091 0.112 Uiso 1 calc R
H14C H 0.2761 -0.1522 0.0944 0.112 Uiso 1 calc R
C15 C 0.1445(2) 0.0753(4) 0.0539(2) 0.0522(10) Uani 1 d .
H15A H 0.1114 0.1119 0.0801 0.078 Uiso 1 calc R
H15B H 0.1101 0.0437 0.0008 0.078 Uiso 1 calc R
H15C H 0.1805 0.1371 0.0474 0.078 Uiso 1 calc R
C16 C 0.1370(3) -0.1268(5) 0.1149(3) 0.0890(18) Uani 1 d .
H16A H 0.1046 -0.0920 0.1423 0.134 Uiso 1 calc R
H16B H 0.1684 -0.1951 0.1466 0.134 Uiso 1 calc R
H16C H 0.1020 -0.1558 0.0612 0.134 Uiso 1 calc R
C17 C 0.1189(2) 0.0780(3) 0.2849(2) 0.0508(10) Uani 1 d .
H17A H 0.1308 0.0203 0.2494 0.076 Uiso 1 calc R
H17B H 0.0747 0.0467 0.2978 0.076 Uiso 1 calc R
H17C H 0.1662 0.0883 0.3348 0.076 Uiso 1 calc R
C18 C -0.0089(2) 0.2105(4) 0.1438(2) 0.0611(12) Uani 1 d .
H18A H -0.0018 0.1581 0.1029 0.092 Uiso 1 calc R
H18B H -0.0281 0.2906 0.1204 0.092 Uiso 1 calc R
H18C H -0.0479 0.1737 0.1624 0.092 Uiso 1 calc R
C19 C 0.0688(3) 0.3310(4) 0.3072(2) 0.0593(11) Uani 1 d .
H19A H 0.1180 0.3438 0.3548 0.089 Uiso 1 calc R
H19B H 0.0287 0.2925 0.3236 0.089 Uiso 1 calc R
H19C H 0.0486 0.4095 0.2816 0.089 Uiso 1 calc R
C20 C 0.2424(2) 0.4960(4) 0.1487(3) 0.0604(12) Uani 1 d .
H20A H 0.2740 0.5145 0.2056 0.091 Uiso 1 calc R
H20B H 0.2293 0.5718 0.1176 0.091 Uiso 1 calc R
H20D H 0.2732 0.4430 0.1276 0.091 Uiso 1 calc R
C21 C 0.0929(3) 0.3867(4) 0.0281(2) 0.0622(12) Uani 1 d .
H21A H 0.0424 0.3451 0.0186 0.093 Uiso 1 calc R
H21D H 0.1261 0.3354 0.0089 0.093 Uiso 1 calc R
H21B H 0.0822 0.4643 -0.0011 0.093 Uiso 1 calc R
C22 C 0.0871(2) 0.5324(3) 0.1696(2) 0.0464(9) Uani 1 d .
H22D H 0.0367 0.4960 0.1662 0.070 Uiso 1 calc R
H22A H 0.0761 0.6024 0.1330 0.070 Uiso 1 calc R
H22B H 0.1175 0.5595 0.2251 0.070 Uiso 1 calc R

loop_
_atom_site_aniso_label
_atom_site_aniso_U_11
_atom_site_aniso_U_22
_atom_site_aniso_U_33
_atom_site_aniso_U_23
_atom_site_aniso_U_13
_atom_site_aniso_U_12
Sb1 0.02542(12) 0.02723(11) 0.02744(11) 0.00150(10) 0.01140(8) 0.00160(9)
Si1 0.0261(5) 0.0474(6) 0.0399(5) 0.0041(4) 0.0149(4) 0.0033(4)
Si2 0.0353(5) 0.0395(6) 0.0354(5) 0.0090(4) 0.0138(4) 0.0112(4)
P1 0.0375(5) 0.0264(4) 0.0313(4) -0.0007(4) 0.0154(4) 0.0024(4)
P2 0.0288(5) 0.0296(5) 0.0285(4) 0.0012(4) 0.0090(4) 0.0037(3)
N1 0.0278(15) 0.0309(15) 0.0307(14) -0.0001(12) 0.0127(12) 0.0035(11)
N2 0.0371(16) 0.0289(15) 0.0279(14) 0.0031(12) 0.0135(12) -0.0009(12)
N3 0.0336(15) 0.0291(15) 0.0247(14) -0.0045(12) 0.0081(12) 0.0000(12)
N4 0.0322(15) 0.0271(14) 0.0261(13) -0.0029(11) 0.0078(11) 0.0027(11)
N5 0.0228(14) 0.0362(16) 0.0287(13) 0.0044(12) 0.0096(11) 0.0042(12)
C1 0.0291(19) 0.045(2) 0.051(2) 0.0025(18) 0.0226(16) 0.0059(16)
C2 0.040(2) 0.058(3) 0.067(3) 0.001(2) 0.026(2) -0.0060(19)
C3 0.041(2) 0.058(3) 0.068(3) 0.006(2) 0.024(2) 0.0172(19)
C4 0.053(3) 0.079(3) 0.055(3) 0.002(2) 0.038(2) 0.006(2)
C5 0.041(2) 0.0316(18) 0.0365(19) 0.0059(15) 0.0164(16) -0.0012(15)
C6 0.071(3) 0.049(2) 0.043(2) 0.0111(19) 0.031(2) -0.003(2)
C7 0.056(3) 0.044(2) 0.055(2) 0.0144(19) 0.015(2) 0.0093(19)
C8 0.053(2) 0.045(2) 0.048(2) 0.0114(18) 0.0182(19) -0.0109(18)
C9 0.0368(19) 0.0341(18) 0.0311(17) -0.0097(16) 0.0065(15) 0.0005(15)
C10 0.053(3) 0.075(3) 0.099(4) -0.048(3) 0.000(3) -0.004(2)
C11 0.120(4) 0.056(3) 0.058(3) -0.007(2) 0.051(3) 0.014(3)
C12 0.082(3) 0.033(2) 0.050(2) -0.0099(19) 0.002(2) 0.015(2)
C13 0.053(2) 0.034(2) 0.0258(17) -0.0054(15) 0.0095(16) -0.0051(16)
C14 0.106(4) 0.075(3) 0.035(2) -0.011(2) 0.019(2) 0.030(3)
C15 0.062(3) 0.054(3) 0.0284(19) -0.0053(17) 0.0035(18) 0.001(2)
C16 0.105(4) 0.087(4) 0.044(3) -0.002(2) -0.004(3) -0.058(3)
C17 0.041(2) 0.055(3) 0.066(3) 0.017(2) 0.031(2) 0.0038(18)
C18 0.028(2) 0.089(3) 0.060(3) 0.002(2) 0.0102(18) -0.003(2)
C19 0.063(3) 0.072(3) 0.057(3) 0.005(2) 0.038(2) 0.013(2)
C20 0.052(3) 0.058(3) 0.079(3) 0.034(2) 0.035(2) 0.011(2)
C21 0.084(3) 0.058(3) 0.038(2) 0.010(2) 0.016(2) 0.027(2)
C22 0.048(2) 0.040(2) 0.054(2) 0.0069(18) 0.0222(19) 0.0093(17)

loop_
_atom_type_symbol
_atom_type_description
_atom_type_scat_dispersion_real
_atom_type_scat_dispersion_imag
_atom_type_scat_source
C C 0.0033 0.0016 'International Tables Vol C Tables 4.2.6.8 and 6.1.1.4'
H H 0.0000 0.0000 'International Tables Vol C Tables 4.2.6.8 and 6.1.1.4'
N N 0.0061 0.0033 'International Tables Vol C Tables 4.2.6.8 and 6.1.1.4'
P P 0.1023 0.0942 'International Tables Vol C Tables 4.2.6.8 and 6.1.1.4'
Sb Sb -0.5866 1.5461 'International Tables Vol C Tables 4.2.6.8 and 6.1.1.4'
Si Si 0.0817 0.0704 'International Tables Vol C Tables 4.2.6.8 and 6.1.1.4'

loop_
_geom_angle_atom_site_label_1
_geom_angle_atom_site_label_2
_geom_angle_atom_site_label_3
_geom_angle
N5 Sb1 N4 99.55(10)
N5 Sb1 N3 102.06(10)
N4 Sb1 N3 100.43(9)
N5 Sb1 N1 151.99(9)
N4 Sb1 N1 63.04(9)
N3 Sb1 N1 63.15(9)
N5 Si1 C17 111.57(15)
N5 Si1 C18 110.79(16)
C17 Si1 C18 108.70(19)
N5 Si1 C19 114.69(17)
C17 Si1 C19 105.25(18)
C18 Si1 C19 105.44(19)
N5 Si2 C22 111.84(15)
N5 Si2 C21 113.80(17)
C22 Si2 C21 107.21(18)
N5 Si2 C20 112.95(15)
C22 Si2 C20 105.77(19)
C21 Si2 C20 104.7(2)
N3 P1 N2 103.77(13)
N3 P1 N1 95.55(13)
N2 P1 N1 82.58(12)
N3 P1 P2 101.01(9)
N2 P1 P2 40.90(9)
N1 P1 P2 41.75(9)
N4 P2 N2 104.34(13)
N4 P2 N1 95.15(12)
N2 P2 N1 82.44(12)
N4 P2 P1 101.11(9)
N2 P2 P1 40.85(9)
N1 P2 P1 41.66(9)
C1 N1 P1 124.7(2)
C1 N1 P2 123.2(2)
P1 N1 P2 96.59(13)
C1 N1 Sb1 125.60(19)
P1 N1 Sb1 88.22(10)
P2 N1 Sb1 88.22(10)
C5 N2 P1 125.0(2)
C5 N2 P2 124.8(2)
P1 N2 P2 98.25(13)
C13 N3 P1 118.7(2)
C13 N3 Sb1 126.5(2)
P1 N3 Sb1 110.26(13)
C9 N4 P2 118.88(19)
C9 N4 Sb1 127.0(2)
P2 N4 Sb1 110.46(13)
Si1 N5 Si2 120.36(14)
Si1 N5 Sb1 127.04(14)
Si2 N5 Sb1 112.58(13)
N1 C1 C4 107.7(3)
N1 C1 C3 110.0(3)
C4 C1 C3 110.7(3)
N1 C1 C2 108.1(3)
C4 C1 C2 110.0(3)
C3 C1 C2 110.3(3)
N2 C5 C6 108.8(3)
N2 C5 C7 110.7(3)
C6 C5 C7 109.5(3)
N2 C5 C8 108.5(3)
C6 C5 C8 110.0(3)
C7 C5 C8 109.4(3)
N4 C9 C12 111.7(3)
N4 C9 C10 111.1(3)
C12 C9 C10 109.3(3)
N4 C9 C11 107.8(3)
C12 C9 C11 108.9(3)
C10 C9 C11 107.9(4)
N3 C13 C15 110.3(3)
N3 C13 C16 109.4(3)
C15 C13 C16 109.3(3)
N3 C13 C14 110.6(3)
C15 C13 C14 107.7(3)
C16 C13 C14 109.4(4)

loop_
_geom_bond_atom_site_label_1
_geom_bond_atom_site_label_2
_geom_bond_distance
Sb1 N5 2.099(2)
Sb1 N4 2.120(2)
Sb1 N3 2.123(3)
Sb1 N1 2.656(2)
Si1 N5 1.748(3)
Si1 C17 1.852(4)
Si1 C18 1.879(4)
Si1 C19 1.884(4)
Si2 N5 1.753(3)
Si2 C22 1.864(4)
Si2 C21 1.872(4)
Si2 C20 1.872(4)
P1 N3 1.685(3)
P1 N2 1.728(3)
P1 N1 1.749(3)
P1 P2 2.6141(13)
P2 N4 1.686(3)
P2 N2 1.729(3)
P2 N1 1.752(3)
N1 C1 1.491(4)
N2 C5 1.482(4)
N3 C13 1.500(4)
N4 C9 1.501(4)
C1 C4 1.523(5)
C1 C3 1.523(5)
C1 C2 1.526(5)
C5 C6 1.522(5)
C5 C7 1.526(5)
C5 C8 1.533(5)
C9 C12 1.504(5)
C9 C10 1.509(5)
C9 C11 1.537(5)
C13 C15 1.515(5)
C13 C16 1.521(5)
C13 C14 1.532(5)
